data_2227055
loop_
_publ_author_name
'Santos, R. C.'
'Pinto, R. M. A.'
'Matos Beja, A.'
'Salvador, J. A. R.'
'Paix\~ao, J. A.'

_publ_section_title
;
 3-Oxo-18\a-olean-28,13\b-olide
;
_journal_coeditor_code RK2222
_journal_issue 8
_journal_name_full 'Acta Crystallographica Section E'
_journal_page_first o2139
_journal_page_last o2140
_journal_paper_doi 10.1107/S160053681002903X
_journal_volume 66
_journal_year 2010
_chemical_formula_iupac 'C30 H46 O3'
_chemical_formula_moiety 'C30 H46 O3'
_chemical_formula_sum 'C30 H46 O3'
_chemical_formula_weight 454.67
_chemical_melting_point 583
_chemical_name_systematic
;
3-Oxo-18\a-olean-28,13\b-olide
;
_space_group_IT_number 4
_space_group_name_Hall 'P 2yb'
_symmetry_cell_setting monoclinic
_symmetry_space_group_name_Hall 'P 2yb'
_symmetry_space_group_name_H-M 'P 1 21 1'
_atom_sites_solution_hydrogens geom
_atom_sites_solution_primary direct
_atom_sites_solution_secondary difmap
_audit_creation_method SHELXL97
_cell_angle_alpha 90.00
_cell_angle_beta 99.644(2)
_cell_angle_gamma 90.00
_cell_formula_units_Z 2
_cell_length_a 6.7789(3)
_cell_length_b 12.3122(6)
_cell_length_c 15.4524(7)
_cell_measurement_reflns_used 4019
_cell_measurement_temperature 295(2)
_cell_measurement_theta_max 21.5327
_cell_measurement_theta_min 3.1166
_cell_volume 1271.48(10)
_computing_cell_refinement '<i>SAINT</i> (Bruker, 2006)'
_computing_data_collection '<i>APEX2</i> (Bruker, 2006)'
_computing_data_reduction '<i>SAINT</i> (Bruker, 2006)'
_computing_molecular_graphics '<i>PLATON</i>   (Spek, 2009)'
_computing_publication_material '<i>SHELXL97</i> (Sheldrick, 2008)'
_computing_structure_refinement '<i>SHELXL97</i> (Sheldrick, 2008)'
_computing_structure_solution '<i>SHELXS97</i> (Sheldrick, 2008)'
_diffrn_ambient_temperature 295(2)
_diffrn_measured_fraction_theta_full 0.994
_diffrn_measured_fraction_theta_max 0.986
_diffrn_measurement_device_type 'Bruker APEXII CCD area-detector diffractometer'
_diffrn_measurement_method '\f- and \w-scans'
_diffrn_radiation_monochromator graphite
_diffrn_radiation_source 'fine-focus sealed tube'
_diffrn_radiation_type MoK\a
_diffrn_radiation_wavelength 0.71073
_diffrn_reflns_av_R_equivalents 0.0570
_diffrn_reflns_av_sigmaI/netI 0.0463
_diffrn_reflns_limit_h_max 8
_diffrn_reflns_limit_h_min -8
_diffrn_reflns_limit_k_max 15
_diffrn_reflns_limit_k_min -14
_diffrn_reflns_limit_l_max 18
_diffrn_reflns_limit_l_min -18
_diffrn_reflns_number 16467
_diffrn_reflns_theta_full 25.50
_diffrn_reflns_theta_max 25.81
_diffrn_reflns_theta_min 3.31
_exptl_absorpt_coefficient_mu 0.074
_exptl_absorpt_correction_T_max 1.0
_exptl_absorpt_correction_T_min 0.74552
_exptl_absorpt_correction_type multi-scan
_exptl_absorpt_process_details '(<i>SADABS</i>; Sheldrick, 2000)'
_exptl_crystal_colour colourless
_exptl_crystal_density_diffrn 1.188
_exptl_crystal_density_method 'not measured'
_exptl_crystal_description plate
_exptl_crystal_F_000 500
_exptl_crystal_size_max 0.45
_exptl_crystal_size_mid 0.17
_exptl_crystal_size_min 0.04
_refine_diff_density_max 0.141
_refine_diff_density_min -0.167
_refine_ls_extinction_method none
_refine_ls_goodness_of_fit_ref 1.081
_refine_ls_hydrogen_treatment constr
_refine_ls_matrix_type full
_refine_ls_number_parameters 305
_refine_ls_number_reflns 2536
_refine_ls_number_restraints 1
_refine_ls_restrained_S_all 1.081
_refine_ls_R_factor_all 0.0782
_refine_ls_R_factor_gt 0.0423
_refine_ls_shift/su_max 0.000
_refine_ls_shift/su_mean 0.000
_refine_ls_structure_factor_coef Fsqd
_refine_ls_weighting_details 'calc w=1/[\s^2^(Fo^2^)+(0.0386P)^2^+0.2321P] where P=(Fo^2^+2Fc^2^)/3'
_refine_ls_weighting_scheme calc
_refine_ls_wR_factor_gt 0.0843
_refine_ls_wR_factor_ref 0.0995
_reflns_number_gt 1805
_reflns_number_total 2536
_reflns_threshold_expression I>2\s(I)
_cod_data_source_file rk2222.cif
_cod_data_source_block I
_cod_original_sg_symbol_H-M 'P 21'
_cod_database_code 2227055
_cod_database_fobs_code 2227055

loop_
_symmetry_equiv_pos_as_xyz
'x, y, z'
'-x, y+1/2, -z'

loop_
_atom_site_type_symbol
_atom_site_label
_atom_site_fract_x
_atom_site_fract_y
_atom_site_fract_z
_atom_site_U_iso_or_equiv
_atom_site_adp_type
_atom_site_calc_flag
_atom_site_refinement_flags
_atom_site_occupancy
_atom_site_disorder_assembly
_atom_site_disorder_group
O O13 0.4607(3) -0.02601(19) 0.48624(13) 0.0397(6) Uani d . 1 . .
O O28 0.7505(3) 0.0179(3) 0.56915(16) 0.0794(10) Uani d . 1 . .
O O3 -0.5087(4) -0.0157(4) 0.0038(2) 0.0996(12) Uani d . 1 . .
C C1 -0.1906(5) -0.1242(3) 0.1826(2) 0.0491(9) Uani d . 1 . .
H H1A -0.2856 -0.0918 0.2154 0.059 Uiso calc R 1 . .
H H1B -0.1540 -0.1948 0.2081 0.059 Uiso calc R 1 . .
C C2 -0.2931(6) -0.1399(4) 0.0868(2) 0.0646(11) Uani d . 1 . .
H H2A -0.2056 -0.1812 0.0554 0.077 Uiso calc R 1 . .
H H2B -0.4155 -0.1812 0.0856 0.077 Uiso calc R 1 . .
C C3 -0.3412(5) -0.0339(4) 0.0419(2) 0.0575(10) Uani d . 1 . .
C C4 -0.1742(5) 0.0484(3) 0.0468(2) 0.0520(10) Uani d . 1 . .
C C23 -0.0394(6) 0.0166(5) -0.0194(2) 0.0835(16) Uani d . 1 . .
H H23A -0.1123 0.0244 -0.0780 0.125 Uiso calc R 1 . .
H H23B 0.0026 -0.0575 -0.0098 0.125 Uiso calc R 1 . .
H H23C 0.0760 0.0631 -0.0120 0.125 Uiso calc R 1 . .
C C24 -0.2693(7) 0.1595(4) 0.0201(3) 0.0878(16) Uani d . 1 . .
H H24A -0.3445 0.1550 -0.0382 0.132 Uiso calc R 1 . .
H H24B -0.1660 0.2131 0.0217 0.132 Uiso calc R 1 . .
H H24C -0.3568 0.1796 0.0603 0.132 Uiso calc R 1 . .
C C5 -0.0633(4) 0.0555(3) 0.1440(2) 0.0407(8) Uani d . 1 . .
H H5 -0.1623 0.0875 0.1760 0.049 Uiso calc R 1 . .
C C6 0.1103(5) 0.1352(3) 0.1581(2) 0.0583(11) Uani d . 1 . .
H H6A 0.0742 0.2001 0.1234 0.070 Uiso calc R 1 . .
H H6B 0.2257 0.1027 0.1387 0.070 Uiso calc R 1 . .
C C7 0.1632(5) 0.1656(3) 0.2547(2) 0.0542(10) Uani d . 1 . .
H H7A 0.0514 0.2047 0.2717 0.065 Uiso calc R 1 . .
H H7B 0.2770 0.2144 0.2621 0.065 Uiso calc R 1 . .
C C8 0.2137(4) 0.0679(3) 0.3170(2) 0.0356(8) Uani d . 1 . .
C C26 0.4243(4) 0.0295(4) 0.3042(2) 0.0578(11) Uani d . 1 . .
H H26A 0.4297 0.0250 0.2426 0.087 Uiso calc R 1 . .
H H26B 0.4510 -0.0407 0.3306 0.087 Uiso calc R 1 . .
H H26C 0.5229 0.0804 0.3315 0.087 Uiso calc R 1 . .
C C9 0.0551(4) -0.0227(2) 0.29225(17) 0.0292(7) Uani d . 1 . .
H H9 -0.0679 0.0065 0.3088 0.035 Uiso calc R 1 . .
C C10 -0.0033(4) -0.0528(3) 0.19274(19) 0.0376(8) Uani d . 1 . .
C C11 0.1095(5) -0.1204(3) 0.3527(2) 0.0406(8) Uani d . 1 . .
H H11A 0.0099 -0.1769 0.3373 0.049 Uiso calc R 1 . .
H H11B 0.2376 -0.1491 0.3435 0.049 Uiso calc R 1 . .
C C12 0.1212(4) -0.0914(2) 0.44899(19) 0.0335(7) Uani d . 1 . .
H H12A -0.0135 -0.0785 0.4601 0.040 Uiso calc R 1 . .
H H12B 0.1738 -0.1536 0.4840 0.040 Uiso calc R 1 . .
C C13 0.2476(4) 0.0060(2) 0.48011(18) 0.0266(7) Uani d . 1 . .
C C14 0.2075(4) 0.1043(2) 0.4157(2) 0.0317(7) Uani d . 1 . .
C C27 -0.0006(4) 0.1511(3) 0.4245(2) 0.0460(9) Uani d . 1 . .
H H27A -0.0924 0.0924 0.4278 0.069 Uiso calc R 1 . .
H H27B -0.0491 0.1954 0.3743 0.069 Uiso calc R 1 . .
H H27C 0.0108 0.1943 0.4768 0.069 Uiso calc R 1 . .
C C15 0.3649(5) 0.1931(3) 0.4452(2) 0.0546(10) Uani d . 1 . .
H H15A 0.4879 0.1741 0.4246 0.066 Uiso calc R 1 . .
H H15B 0.3177 0.2612 0.4177 0.066 Uiso calc R 1 . .
C C16 0.4105(6) 0.2097(3) 0.5445(2) 0.0559(11) Uani d . 1 . .
H H16A 0.3018 0.2502 0.5628 0.067 Uiso calc R 1 . .
H H16B 0.5313 0.2528 0.5590 0.067 Uiso calc R 1 . .
C C17 0.4383(4) 0.1023(3) 0.5959(2) 0.0376(8) Uani d . 1 . .
C C22 0.5210(5) 0.1223(3) 0.6926(2) 0.0504(10) Uani d . 1 . .
H H22A 0.6595 0.1451 0.6982 0.061 Uiso calc R 1 . .
H H22B 0.4464 0.1809 0.7139 0.061 Uiso calc R 1 . .
C C21 0.5095(5) 0.0229(3) 0.7492(2) 0.0498(9) Uani d . 1 . .
H H21A 0.5475 0.0430 0.8104 0.060 Uiso calc R 1 . .
H H21B 0.6049 -0.0307 0.7358 0.060 Uiso calc R 1 . .
C C20 0.3009(5) -0.0285(3) 0.7359(2) 0.0436(8) Uani d . 1 . .
C C19 0.2422(4) -0.0582(3) 0.63857(18) 0.0361(8) Uani d . 1 . .
H H19A 0.3342 -0.1129 0.6240 0.043 Uiso calc R 1 . .
H H19B 0.1093 -0.0899 0.6293 0.043 Uiso calc R 1 . .
C C18 0.2434(4) 0.0383(2) 0.57641(18) 0.0288(7) Uani d . 1 . .
H H18 0.1292 0.0860 0.5797 0.035 Uiso calc R 1 . .
C C29 0.3103(7) -0.1316(4) 0.7907(2) 0.0714(13) Uani d . 1 . .
H H29A 0.1787 -0.1622 0.7860 0.107 Uiso calc R 1 . .
H H29B 0.3608 -0.1147 0.8510 0.107 Uiso calc R 1 . .
H H29C 0.3975 -0.1831 0.7696 0.107 Uiso calc R 1 . .
C C30 0.1485(5) 0.0488(4) 0.7642(2) 0.0659(12) Uani d . 1 . .
H H30A 0.0215 0.0129 0.7596 0.099 Uiso calc R 1 . .
H H30B 0.1350 0.1117 0.7269 0.099 Uiso calc R 1 . .
H H30C 0.1929 0.0707 0.8239 0.099 Uiso calc R 1 . .
C C28 0.5721(4) 0.0295(3) 0.5524(2) 0.0458(9) Uani d . 1 . .
C C25 0.1610(5) -0.1171(4) 0.1569(2) 0.0607(11) Uani d . 1 . .
H H25A 0.2562 -0.0674 0.1394 0.091 Uiso calc R 1 . .
H H25B 0.1014 -0.1594 0.1071 0.091 Uiso calc R 1 . .
H H25C 0.2277 -0.1645 0.2018 0.091 Uiso calc R 1 . .

loop_
_atom_site_aniso_label
_atom_site_aniso_U_11
_atom_site_aniso_U_22
_atom_site_aniso_U_33
_atom_site_aniso_U_12
_atom_site_aniso_U_13
_atom_site_aniso_U_23
O13 0.0281(10) 0.0565(15) 0.0345(12) 0.0119(10) 0.0056(9) 0.0031(12)
O28 0.0242(12) 0.156(3) 0.0571(16) 0.0006(16) 0.0051(10) 0.0102(19)
O3 0.0579(16) 0.149(3) 0.082(2) -0.002(2) -0.0183(14) 0.010(2)
C1 0.061(2) 0.047(2) 0.037(2) -0.0057(18) 0.0020(16) -0.0074(18)
C2 0.067(2) 0.071(3) 0.051(3) -0.010(2) -0.0014(19) -0.013(2)
C3 0.052(2) 0.084(3) 0.033(2) 0.006(2) -0.0018(16) -0.009(2)
C4 0.051(2) 0.070(3) 0.0314(19) 0.007(2) -0.0031(15) 0.0083(19)
C23 0.070(3) 0.152(5) 0.030(2) 0.003(3) 0.0140(18) 0.006(3)
C24 0.106(3) 0.093(4) 0.051(3) 0.016(3) -0.025(2) 0.017(3)
C5 0.0375(16) 0.052(2) 0.0326(18) 0.0052(16) 0.0044(13) 0.0061(16)
C6 0.064(2) 0.069(3) 0.039(2) -0.013(2) 0.0010(17) 0.021(2)
C7 0.064(2) 0.052(2) 0.043(2) -0.0184(19) -0.0026(17) 0.0150(19)
C8 0.0326(15) 0.043(2) 0.0314(18) -0.0024(14) 0.0055(13) 0.0088(15)
C26 0.0335(16) 0.100(3) 0.043(2) 0.002(2) 0.0128(14) 0.005(2)
C9 0.0298(14) 0.0299(18) 0.0292(16) 0.0054(13) 0.0086(11) 0.0008(15)
C10 0.0355(16) 0.046(2) 0.0319(18) 0.0097(15) 0.0074(12) -0.0008(16)
C11 0.0567(19) 0.0298(18) 0.0341(19) 0.0041(16) 0.0036(14) -0.0011(15)
C12 0.0444(17) 0.0251(17) 0.0308(18) -0.0017(14) 0.0057(13) 0.0006(14)
C13 0.0239(13) 0.0277(17) 0.0291(16) 0.0007(12) 0.0072(11) 0.0002(13)
C14 0.0334(15) 0.0265(17) 0.0339(18) -0.0027(13) 0.0021(12) 0.0023(15)
C27 0.0503(19) 0.038(2) 0.047(2) 0.0142(16) -0.0005(15) -0.0047(17)
C15 0.068(2) 0.044(2) 0.047(2) -0.0272(19) -0.0070(17) 0.0108(18)
C16 0.071(2) 0.041(2) 0.050(2) -0.0314(19) -0.0097(18) 0.0028(19)
C17 0.0334(15) 0.043(2) 0.0347(18) -0.0147(14) 0.0018(13) 0.0031(16)
C22 0.0487(19) 0.055(3) 0.045(2) -0.0213(18) -0.0012(15) -0.0043(19)
C21 0.0466(18) 0.063(2) 0.037(2) -0.0108(18) -0.0020(14) 0.000(2)
C20 0.0480(17) 0.052(2) 0.0299(17) -0.0110(17) 0.0046(13) -0.0015(18)
C19 0.0387(16) 0.039(2) 0.0314(18) -0.0067(14) 0.0076(12) -0.0006(15)
C18 0.0245(13) 0.0292(18) 0.0326(17) -0.0015(12) 0.0044(11) -0.0013(15)
C29 0.098(3) 0.077(3) 0.035(2) -0.030(3) -0.001(2) 0.008(2)
C30 0.059(2) 0.094(3) 0.048(2) -0.010(2) 0.0200(17) -0.025(2)
C28 0.0321(17) 0.070(3) 0.0352(19) -0.0053(17) 0.0054(13) 0.013(2)
C25 0.062(2) 0.081(3) 0.038(2) 0.033(2) 0.0065(17) -0.006(2)

loop_
_atom_type_symbol
_atom_type_description
_atom_type_scat_dispersion_real
_atom_type_scat_dispersion_imag
_atom_type_scat_source
C C 0.0033 0.0016 'International Tables Vol C Tables 4.2.6.8 and 6.1.1.4'
H H 0.0000 0.0000 'International Tables Vol C Tables 4.2.6.8 and 6.1.1.4'
O O 0.0106 0.0060 'International Tables Vol C Tables 4.2.6.8 and 6.1.1.4'

loop_
_geom_angle_atom_site_label_1
_geom_angle_atom_site_label_2
_geom_angle_atom_site_label_3
_geom_angle_site_symmetry_1
_geom_angle_site_symmetry_3
_geom_angle
_geom_angle_publ_flag
C28 O13 C13 . . 109.2(2) ?
C10 C1 C2 . . 113.9(3) ?
C10 C1 H1A . . 108.8 ?
C2 C1 H1A . . 108.8 ?
C10 C1 H1B . . 108.8 ?
C2 C1 H1B . . 108.8 ?
H1A C1 H1B . . 107.7 ?
C3 C2 C1 . . 111.5(3) ?
C3 C2 H2A . . 109.3 ?
C1 C2 H2A . . 109.3 ?
C3 C2 H2B . . 109.3 ?
C1 C2 H2B . . 109.3 ?
H2A C2 H2B . . 108.0 ?
O3 C3 C2 . . 120.3(4) ?
O3 C3 C4 . . 122.3(4) ?
C2 C3 C4 . . 117.4(3) ?
C3 C4 C23 . . 108.7(3) ?
C3 C4 C24 . . 107.8(3) ?
C23 C4 C24 . . 108.5(4) ?
C3 C4 C5 . . 108.7(3) ?
C23 C4 C5 . . 114.3(3) ?
C24 C4 C5 . . 108.7(3) ?
C4 C23 H23A . . 109.5 ?
C4 C23 H23B . . 109.5 ?
H23A C23 H23B . . 109.5 ?
C4 C23 H23C . . 109.5 ?
H23A C23 H23C . . 109.5 ?
H23B C23 H23C . . 109.5 ?
C4 C24 H24A . . 109.5 ?
C4 C24 H24B . . 109.5 ?
H24A C24 H24B . . 109.5 ?
C4 C24 H24C . . 109.5 ?
H24A C24 H24C . . 109.5 ?
H24B C24 H24C . . 109.5 ?
C6 C5 C10 . . 110.6(2) ?
C6 C5 C4 . . 114.1(3) ?
C10 C5 C4 . . 117.5(3) ?
C6 C5 H5 . . 104.3 ?
C10 C5 H5 . . 104.3 ?
C4 C5 H5 . . 104.3 ?
C5 C6 C7 . . 110.4(3) ?
C5 C6 H6A . . 109.6 ?
C7 C6 H6A . . 109.6 ?
C5 C6 H6B . . 109.6 ?
C7 C6 H6B . . 109.6 ?
H6A C6 H6B . . 108.1 ?
C6 C7 C8 . . 114.3(3) ?
C6 C7 H7A . . 108.7 ?
C8 C7 H7A . . 108.7 ?
C6 C7 H7B . . 108.7 ?
C8 C7 H7B . . 108.7 ?
H7A C7 H7B . . 107.6 ?
C7 C8 C26 . . 105.8(3) ?
C7 C8 C9 . . 109.5(2) ?
C26 C8 C9 . . 111.4(3) ?
C7 C8 C14 . . 109.8(3) ?
C26 C8 C14 . . 112.4(2) ?
C9 C8 C14 . . 108.0(2) ?
C8 C26 H26A . . 109.5 ?
C8 C26 H26B . . 109.5 ?
H26A C26 H26B . . 109.5 ?
C8 C26 H26C . . 109.5 ?
H26A C26 H26C . . 109.5 ?
H26B C26 H26C . . 109.5 ?
C11 C9 C8 . . 109.2(2) ?
C11 C9 C10 . . 114.1(2) ?
C8 C9 C10 . . 117.6(2) ?
C11 C9 H9 . . 104.9 ?
C8 C9 H9 . . 104.9 ?
C10 C9 H9 . . 104.9 ?
C1 C10 C25 . . 107.7(3) ?
C1 C10 C5 . . 107.4(2) ?
C25 C10 C5 . . 114.4(3) ?
C1 C10 C9 . . 107.8(2) ?
C25 C10 C9 . . 113.3(2) ?
C5 C10 C9 . . 106.0(2) ?
C12 C11 C9 . . 112.4(3) ?
C12 C11 H11A . . 109.1 ?
C9 C11 H11A . . 109.1 ?
C12 C11 H11B . . 109.1 ?
C9 C11 H11B . . 109.1 ?
H11A C11 H11B . . 107.9 ?
C13 C12 C11 . . 115.7(2) ?
C13 C12 H12A . . 108.4 ?
C11 C12 H12A . . 108.4 ?
C13 C12 H12B . . 108.4 ?
C11 C12 H12B . . 108.4 ?
H12A C12 H12B . . 107.4 ?
O13 C13 C12 . . 107.7(2) ?
O13 C13 C18 . . 100.44(19) ?
C12 C13 C18 . . 114.3(2) ?
O13 C13 C14 . . 108.1(2) ?
C12 C13 C14 . . 112.7(2) ?
C18 C13 C14 . . 112.6(2) ?
C15 C14 C27 . . 107.8(3) ?
C15 C14 C13 . . 108.9(2) ?
C27 C14 C13 . . 107.2(2) ?
C15 C14 C8 . . 110.7(2) ?
C27 C14 C8 . . 111.0(2) ?
C13 C14 C8 . . 111.2(2) ?
C14 C27 H27A . . 109.5 ?
C14 C27 H27B . . 109.5 ?
H27A C27 H27B . . 109.5 ?
C14 C27 H27C . . 109.5 ?
H27A C27 H27C . . 109.5 ?
H27B C27 H27C . . 109.5 ?
C16 C15 C14 . . 113.9(3) ?
C16 C15 H15A . . 108.8 ?
C14 C15 H15A . . 108.8 ?
C16 C15 H15B . . 108.8 ?
C14 C15 H15B . . 108.8 ?
H15A C15 H15B . . 107.7 ?
C15 C16 C17 . . 113.0(3) ?
C15 C16 H16A . . 109.0 ?
C17 C16 H16A . . 109.0 ?
C15 C16 H16B . . 109.0 ?
C17 C16 H16B . . 109.0 ?
H16A C16 H16B . . 107.8 ?
C28 C17 C18 . . 99.8(2) ?
C28 C17 C22 . . 112.5(3) ?
C18 C17 C22 . . 116.2(3) ?
C28 C17 C16 . . 108.1(3) ?
C18 C17 C16 . . 108.4(2) ?
C22 C17 C16 . . 111.1(3) ?
C21 C22 C17 . . 112.9(3) ?
C21 C22 H22A . . 109.0 ?
C17 C22 H22A . . 109.0 ?
C21 C22 H22B . . 109.0 ?
C17 C22 H22B . . 109.0 ?
H22A C22 H22B . . 107.8 ?
C22 C21 C20 . . 113.1(3) ?
C22 C21 H21A . . 109.0 ?
C20 C21 H21A . . 109.0 ?
C22 C21 H21B . . 109.0 ?
C20 C21 H21B . . 109.0 ?
H21A C21 H21B . . 107.8 ?
C30 C20 C29 . . 109.3(3) ?
C30 C20 C21 . . 111.1(3) ?
C29 C20 C21 . . 108.5(3) ?
C30 C20 C19 . . 110.7(3) ?
C29 C20 C19 . . 109.0(3) ?
C21 C20 C19 . . 108.2(2) ?
C18 C19 C20 . . 113.8(3) ?
C18 C19 H19A . . 108.8 ?
C20 C19 H19A . . 108.8 ?
C18 C19 H19B . . 108.8 ?
C20 C19 H19B . . 108.8 ?
H19A C19 H19B . . 107.7 ?
C17 C18 C19 . . 111.9(2) ?
C17 C18 C13 . . 99.7(2) ?
C19 C18 C13 . . 114.1(2) ?
C17 C18 H18 . . 110.2 ?
C19 C18 H18 . . 110.2 ?
C13 C18 H18 . . 110.2 ?
C20 C29 H29A . . 109.5 ?
C20 C29 H29B . . 109.5 ?
H29A C29 H29B . . 109.5 ?
C20 C29 H29C . . 109.5 ?
H29A C29 H29C . . 109.5 ?
H29B C29 H29C . . 109.5 ?
C20 C30 H30A . . 109.5 ?
C20 C30 H30B . . 109.5 ?
H30A C30 H30B . . 109.5 ?
C20 C30 H30C . . 109.5 ?
H30A C30 H30C . . 109.5 ?
H30B C30 H30C . . 109.5 ?
O28 C28 O13 . . 121.1(3) ?
O28 C28 C17 . . 129.2(3) ?
O13 C28 C17 . . 109.6(2) ?
C10 C25 H25A . . 109.5 ?
C10 C25 H25B . . 109.5 ?
H25A C25 H25B . . 109.5 ?
C10 C25 H25C . . 109.5 ?
H25A C25 H25C . . 109.5 ?
H25B C25 H25C . . 109.5 ?

loop_
_geom_bond_atom_site_label_1
_geom_bond_atom_site_label_2
_geom_bond_site_symmetry_2
_geom_bond_distance
_geom_bond_publ_flag
O13 C28 . 1.351(4) ?
O13 C13 . 1.485(3) ?
O28 C28 . 1.202(3) ?
O3 C3 . 1.209(4) ?
C1 C10 . 1.530(4) ?
C1 C2 . 1.539(5) ?
C1 H1A . 0.9700 ?
C1 H1B . 0.9700 ?
C2 C3 . 1.488(6) ?
C2 H2A . 0.9700 ?
C2 H2B . 0.9700 ?
C3 C4 . 1.512(5) ?
C4 C23 . 1.533(5) ?
C4 C24 . 1.538(6) ?
C4 C5 . 1.566(4) ?
C23 H23A . 0.9600 ?
C23 H23B . 0.9600 ?
C23 H23C . 0.9600 ?
C24 H24A . 0.9600 ?
C24 H24B . 0.9600 ?
C24 H24C . 0.9600 ?
C5 C6 . 1.520(5) ?
C5 C10 . 1.551(4) ?
C5 H5 . 0.9800 ?
C6 C7 . 1.523(5) ?
C6 H6A . 0.9700 ?
C6 H6B . 0.9700 ?
C7 C8 . 1.542(5) ?
C7 H7A . 0.9700 ?
C7 H7B . 0.9700 ?
C8 C26 . 1.548(4) ?
C8 C9 . 1.552(4) ?
C8 C14 . 1.597(4) ?
C26 H26A . 0.9600 ?
C26 H26B . 0.9600 ?
C26 H26C . 0.9600 ?
C9 C11 . 1.530(4) ?
C9 C10 . 1.567(4) ?
C9 H9 . 0.9800 ?
C10 C25 . 1.544(4) ?
C11 C12 . 1.520(4) ?
C11 H11A . 0.9700 ?
C11 H11B . 0.9700 ?
C12 C13 . 1.505(4) ?
C12 H12A . 0.9700 ?
C12 H12B . 0.9700 ?
C13 C18 . 1.545(4) ?
C13 C14 . 1.562(4) ?
C14 C15 . 1.542(4) ?
C14 C27 . 1.551(4) ?
C27 H27A . 0.9600 ?
C27 H27B . 0.9600 ?
C27 H27C . 0.9600 ?
C15 C16 . 1.528(5) ?
C15 H15A . 0.9700 ?
C15 H15B . 0.9700 ?
C16 C17 . 1.537(5) ?
C16 H16A . 0.9700 ?
C16 H16B . 0.9700 ?
C17 C28 . 1.510(5) ?
C17 C18 . 1.525(4) ?
C17 C22 . 1.526(4) ?
C22 C21 . 1.514(5) ?
C22 H22A . 0.9700 ?
C22 H22B . 0.9700 ?
C21 C20 . 1.531(4) ?
C21 H21A . 0.9700 ?
C21 H21B . 0.9700 ?
C20 C30 . 1.521(5) ?
C20 C29 . 1.522(5) ?
C20 C19 . 1.534(4) ?
C19 C18 . 1.528(4) ?
C19 H19A . 0.9700 ?
C19 H19B . 0.9700 ?
C18 H18 . 0.9800 ?
C29 H29A . 0.9600 ?
C29 H29B . 0.9600 ?
C29 H29C . 0.9600 ?
C30 H30A . 0.9600 ?
C30 H30B . 0.9600 ?
C30 H30C . 0.9600 ?
C25 H25A . 0.9600 ?
C25 H25B . 0.9600 ?
C25 H25C . 0.9600 ?

loop_
_geom_hbond_atom_site_label_D
_geom_hbond_atom_site_label_H
_geom_hbond_atom_site_label_A
_geom_hbond_site_symmetry_A
_geom_hbond_distance_DH
_geom_hbond_distance_HA
_geom_hbond_distance_DA
_geom_hbond_angle_DHA
C26 H26B O13 . 0.96 2.40 2.865(4) 109.2

loop_
_geom_torsion_atom_site_label_1
_geom_torsion_atom_site_label_2
_geom_torsion_atom_site_label_3
_geom_torsion_atom_site_label_4
_geom_torsion_site_symmetry_1
_geom_torsion_site_symmetry_2
_geom_torsion_site_symmetry_3
_geom_torsion_site_symmetry_4
_geom_torsion
_geom_torsion_publ_flag
C10 C1 C2 C3 . . . . -54.8(4) ?
C1 C2 C3 O3 . . . . -128.1(4) ?
C1 C2 C3 C4 . . . . 51.3(5) ?
O3 C3 C4 C23 . . . . -102.1(4) ?
C2 C3 C4 C23 . . . . 78.4(4) ?
O3 C3 C4 C24 . . . . 15.4(5) ?
C2 C3 C4 C24 . . . . -164.1(3) ?
O3 C3 C4 C5 . . . . 133.0(4) ?
C2 C3 C4 C5 . . . . -46.5(4) ?
C3 C4 C5 C6 . . . . 179.5(3) ?
C23 C4 C5 C6 . . . . 57.9(5) ?
C24 C4 C5 C6 . . . . -63.5(4) ?
C3 C4 C5 C10 . . . . 47.6(4) ?
C23 C4 C5 C10 . . . . -74.0(4) ?
C24 C4 C5 C10 . . . . 164.6(3) ?
C10 C5 C6 C7 . . . . -63.9(4) ?
C4 C5 C6 C7 . . . . 160.9(3) ?
C5 C6 C7 C8 . . . . 56.5(4) ?
C6 C7 C8 C26 . . . . 74.0(4) ?
C6 C7 C8 C9 . . . . -46.1(4) ?
C6 C7 C8 C14 . . . . -164.5(3) ?
C7 C8 C9 C11 . . . . 178.4(3) ?
C26 C8 C9 C11 . . . . 61.8(3) ?
C14 C8 C9 C11 . . . . -62.0(3) ?
C7 C8 C9 C10 . . . . 46.4(3) ?
C26 C8 C9 C10 . . . . -70.2(3) ?
C14 C8 C9 C10 . . . . 166.0(2) ?
C2 C1 C10 C25 . . . . -70.1(4) ?
C2 C1 C10 C5 . . . . 53.6(4) ?
C2 C1 C10 C9 . . . . 167.3(3) ?
C6 C5 C10 C1 . . . . 174.8(3) ?
C4 C5 C10 C1 . . . . -51.7(3) ?
C6 C5 C10 C25 . . . . -65.7(4) ?
C4 C5 C10 C25 . . . . 67.8(4) ?
C6 C5 C10 C9 . . . . 59.8(3) ?
C4 C5 C10 C9 . . . . -166.7(2) ?
C11 C9 C10 C1 . . . . 62.4(3) ?
C8 C9 C10 C1 . . . . -167.9(3) ?
C11 C9 C10 C25 . . . . -56.7(4) ?
C8 C9 C10 C25 . . . . 73.1(4) ?
C11 C9 C10 C5 . . . . 177.1(2) ?
C8 C9 C10 C5 . . . . -53.2(3) ?
C8 C9 C11 C12 . . . . 58.6(3) ?
C10 C9 C11 C12 . . . . -167.6(2) ?
C9 C11 C12 C13 . . . . -50.4(3) ?
C28 O13 C13 C12 . . . . -147.8(2) ?
C28 O13 C13 C18 . . . . -27.9(3) ?
C28 O13 C13 C14 . . . . 90.2(3) ?
C11 C12 C13 O13 . . . . -73.7(3) ?
C11 C12 C13 C18 . . . . 175.6(2) ?
C11 C12 C13 C14 . . . . 45.4(3) ?
O13 C13 C14 C15 . . . . -52.4(3) ?
C12 C13 C14 C15 . . . . -171.3(3) ?
C18 C13 C14 C15 . . . . 57.6(3) ?
O13 C13 C14 C27 . . . . -168.8(2) ?
C12 C13 C14 C27 . . . . 72.3(3) ?
C18 C13 C14 C27 . . . . -58.8(3) ?
O13 C13 C14 C8 . . . . 69.8(3) ?
C12 C13 C14 C8 . . . . -49.1(3) ?
C18 C13 C14 C8 . . . . 179.8(2) ?
C7 C8 C14 C15 . . . . -61.7(3) ?
C26 C8 C14 C15 . . . . 55.7(4) ?
C9 C8 C14 C15 . . . . 179.0(3) ?
C7 C8 C14 C27 . . . . 58.0(3) ?
C26 C8 C14 C27 . . . . 175.4(3) ?
C9 C8 C14 C27 . . . . -61.4(3) ?
C7 C8 C14 C13 . . . . 177.2(2) ?
C26 C8 C14 C13 . . . . -65.4(3) ?
C9 C8 C14 C13 . . . . 57.8(3) ?
C27 C14 C15 C16 . . . . 74.8(4) ?
C13 C14 C15 C16 . . . . -41.1(4) ?
C8 C14 C15 C16 . . . . -163.6(3) ?
C14 C15 C16 C17 . . . . 44.9(4) ?
C15 C16 C17 C28 . . . . 45.6(4) ?
C15 C16 C17 C18 . . . . -61.7(4) ?
C15 C16 C17 C22 . . . . 169.5(3) ?
C28 C17 C22 C21 . . . . -70.9(4) ?
C18 C17 C22 C21 . . . . 43.2(4) ?
C16 C17 C22 C21 . . . . 167.7(3) ?
C17 C22 C21 C20 . . . . -51.3(4) ?
C22 C21 C20 C30 . . . . -63.9(4) ?
C22 C21 C20 C29 . . . . 176.0(3) ?
C22 C21 C20 C19 . . . . 57.8(4) ?
C30 C20 C19 C18 . . . . 64.2(3) ?
C29 C20 C19 C18 . . . . -175.6(3) ?
C21 C20 C19 C18 . . . . -57.7(3) ?
C28 C17 C18 C19 . . . . 78.8(3) ?
C22 C17 C18 C19 . . . . -42.3(4) ?
C16 C17 C18 C19 . . . . -168.3(3) ?
C28 C17 C18 C13 . . . . -42.3(3) ?
C22 C17 C18 C13 . . . . -163.4(3) ?
C16 C17 C18 C13 . . . . 70.7(3) ?
C20 C19 C18 C17 . . . . 50.4(3) ?
C20 C19 C18 C13 . . . . 162.7(2) ?
O13 C13 C18 C17 . . . . 43.2(3) ?
C12 C13 C18 C17 . . . . 158.1(2) ?
C14 C13 C18 C17 . . . . -71.6(3) ?
O13 C13 C18 C19 . . . . -76.3(3) ?
C12 C13 C18 C19 . . . . 38.7(3) ?
C14 C13 C18 C19 . . . . 169.0(2) ?
C13 O13 C28 O28 . . . . -179.1(3) ?
C13 O13 C28 C17 . . . . 0.6(3) ?
C18 C17 C28 O28 . . . . -153.0(4) ?
C22 C17 C28 O28 . . . . -29.3(5) ?
C16 C17 C28 O28 . . . . 93.8(4) ?
C18 C17 C28 O13 . . . . 27.3(3) ?
C22 C17 C28 O13 . . . . 151.1(3) ?
C16 C17 C28 O13 . . . . -85.9(3) ?

loop_
_cod_related_entry_id
_cod_related_entry_database
_cod_related_entry_code
1 ChemSpider 24745626
